data_2237339
loop_
_publ_author_name
'Baisya, Siddhartha S.'
'Roy, Parag S.'

_publ_section_title
;
 (2-Amino-7-methyl-4-oxidopteridine-6-carboxylato-\k^3^<i>O</i>^4^,<i>N</i>^5^,<i>O</i>^6^)aqua(ethane-1,2-diamine-\k^2^<i>N</i>,<i>N</i>')nickel(II)
 dihydrate
;
_journal_coeditor_code HY2612
_journal_issue 2
_journal_name_full 'Acta Crystallographica Section E'
_journal_page_first m99
_journal_page_last m100
_journal_paper_doi 10.1107/S160053681300069X
_journal_volume 69
_journal_year 2013
_chemical_formula_iupac '[Ni (C8 H5 N5 O3) (C2 H8 N2) (H2 O)], 2H2 O'
_chemical_formula_moiety 'C10 H15 N7 Ni O4, 2(H2 O)'
_chemical_formula_sum 'C10 H19 N7 Ni O6'
_chemical_formula_weight 392.01
_chemical_name_systematic
;
(2-Amino-7-methyl-4-oxidopteridine-6-carboxylato-
\k^3^<i>O</i>^4^,<i>N</i>^5^,<i>O</i>^6^)aqua(ethane-1,2-diamine-
\k^2^<i>N</i>,<i>N</i>')nickel(II) dihydrate
;
_space_group_IT_number 14
_symmetry_cell_setting monoclinic
_symmetry_space_group_name_Hall '-P 2ybc'
_symmetry_space_group_name_H-M 'P 1 21/c 1'
_atom_sites_solution_hydrogens difmap
_atom_sites_solution_primary direct
_cell_angle_alpha 90
_cell_angle_beta 93.294(6)
_cell_angle_gamma 90
_cell_formula_units_Z 4
_cell_length_a 10.406(4)
_cell_length_b 14.323(5)
_cell_length_c 10.450(4)
_cell_measurement_reflns_used 8393
_cell_measurement_temperature 293
_cell_measurement_theta_max 28.19
_cell_measurement_theta_min 1.96
_cell_volume 1554.9(10)
_computing_cell_refinement 'SAINT (Bruker, 2007)'
_computing_data_collection 'APEX2 (Bruker, 2007)'
_computing_data_reduction 'SAINT (Bruker, 2007)'
_computing_molecular_graphics 'CAMERON (Watkin <i>et al.</i>, 1996)'
_computing_publication_material 'CRYSTALS (Betteridge <i>et al.</i>, 2003)'
_computing_structure_refinement 'CRYSTALS (Betteridge <i>et al.</i>, 2003)'
_computing_structure_solution 'SHELXS97 (Sheldrick, 2008)'
_diffrn_ambient_temperature 293
_diffrn_measured_fraction_theta_full 0.982
_diffrn_measured_fraction_theta_max 0.915
_diffrn_measurement_device Area
_diffrn_measurement_device_type 'Bruker Kappa APEXII CCD'
_diffrn_measurement_method '\f & \w scans'
_diffrn_radiation_monochromator graphite
_diffrn_radiation_type 'Mo K\a'
_diffrn_radiation_wavelength 0.71073
_diffrn_reflns_av_R_equivalents 0.035
_diffrn_reflns_limit_h_max 13
_diffrn_reflns_limit_h_min -13
_diffrn_reflns_limit_k_max 15
_diffrn_reflns_limit_k_min -18
_diffrn_reflns_limit_l_max 13
_diffrn_reflns_limit_l_min -11
_diffrn_reflns_number 8393
_diffrn_reflns_theta_full 25.090
_diffrn_reflns_theta_max 28.191
_diffrn_reflns_theta_min 1.960
_exptl_absorpt_coefficient_mu 1.294
_exptl_absorpt_correction_T_max 0.70
_exptl_absorpt_correction_T_min 0.56
_exptl_absorpt_correction_type multi-scan
_exptl_absorpt_process_details '(SADABS; Sheldrick, 1996)'
_exptl_crystal_colour brown
_exptl_crystal_density_diffrn 1.675
_exptl_crystal_density_method 'not measured'
_exptl_crystal_description plate
_exptl_crystal_F_000 816
_exptl_crystal_size_max 0.49
_exptl_crystal_size_mid 0.38
_exptl_crystal_size_min 0.28
_refine_diff_density_max 1.12
_refine_diff_density_min -0.84
_refine_ls_extinction_method None
_refine_ls_goodness_of_fit_ref 0.9145
_refine_ls_hydrogen_treatment constr
_refine_ls_matrix_type full
_refine_ls_number_parameters 217
_refine_ls_number_reflns 3488
_refine_ls_number_restraints 0
_refine_ls_R_factor_all 0.0641
_refine_ls_R_factor_gt 0.0501
_refine_ls_shift/su_max 0.0004498
_refine_ls_shift/su_mean 0.0000164
_refine_ls_structure_factor_coef Fsqd
_refine_ls_weighting_details
;
Method= Modified Sheldrick
w=1/[\s^2^(F^2^) + (0.09P)^2^ + 1.95P], where P=(max(Fo^2^,0) + 2Fc^2^)/3
;
_refine_ls_weighting_scheme calc
_refine_ls_wR_factor_all 0.1348
_refine_ls_wR_factor_gt 0.1258
_refine_ls_wR_factor_ref 0.1348
_reflns_number_gt 2760
_reflns_number_total 3488
_reflns_threshold_expression I>2\s(I)
_cod_data_source_file hy2612.cif
_cod_data_source_block I
_cod_original_sg_symbol_H-M 'P 21/c'
_cod_original_formula_sum 'C10 H19 N7 Ni1 O6'
_cod_database_code 2237339
_cod_database_fobs_code 2237339

loop_
_symmetry_equiv_pos_as_xyz
x,y,z
-x,-y,-z
-x,y+1/2,-z+1/2
x,-y+1/2,z+1/2

loop_
_atom_site_type_symbol
_atom_site_label
_atom_site_fract_x
_atom_site_fract_y
_atom_site_fract_z
_atom_site_U_iso_or_equiv
_atom_site_adp_type
_atom_site_occupancy
Ni Ni1 0.33168(3) 0.37414(3) 0.40998(3) 0.0270 Uani 1.0000
O O1 0.2677(2) 0.35342(17) 0.2158(2) 0.0355 Uani 1.0000
C C9 0.1450(3) 0.3461(2) 0.1944(3) 0.0297 Uani 1.0000
O O2 0.0914(2) 0.3290(2) 0.0880(2) 0.0430 Uani 1.0000
C C3 0.0659(3) 0.3591(2) 0.3117(3) 0.0255 Uani 1.0000
N N3 0.1423(2) 0.37361(17) 0.4173(2) 0.0245 Uani 1.0000
C C8 0.0909(3) 0.3850(2) 0.5295(3) 0.0236 Uani 1.0000
C C5 -0.0427(3) 0.3859(2) 0.5402(3) 0.0248 Uani 1.0000
N N4 -0.1228(2) 0.37363(19) 0.4340(2) 0.0282 Uani 1.0000
C C4 -0.0692(3) 0.3588(2) 0.3213(3) 0.0279 Uani 1.0000
C C10 -0.1616(3) 0.3442(3) 0.2074(3) 0.0400 Uani 1.0000
H H111 -0.1653 0.2810 0.1853 0.0637 Uiso 1.0000
H H113 -0.1353 0.3768 0.1326 0.0631 Uiso 1.0000
H H112 -0.2477 0.3644 0.2257 0.0629 Uiso 1.0000
N N5 -0.0930(2) 0.39909(19) 0.6560(2) 0.0285 Uani 1.0000
C C6 -0.0042(3) 0.4045(2) 0.7565(3) 0.0290 Uani 1.0000
N N6 0.1283(2) 0.4046(2) 0.7564(2) 0.0310 Uani 1.0000
C C7 0.1792(3) 0.3970(2) 0.6422(3) 0.0268 Uani 1.0000
O O3 0.2995(2) 0.39847(18) 0.6257(2) 0.0369 Uani 1.0000
N N7 -0.0522(3) 0.4136(3) 0.8732(3) 0.0489 Uani 1.0000
O O6 0.3383(2) 0.51989(16) 0.3730(2) 0.0341 Uani 1.0000
H H182 0.2833 0.5626 0.3735 0.0551 Uiso 1.0000
H H181 0.3889 0.5230 0.3156 0.0554 Uiso 1.0000
N N1 0.3513(3) 0.2334(2) 0.4537(3) 0.0343 Uani 1.0000
C C1 0.4854(4) 0.2201(3) 0.5050(4) 0.0463 Uani 1.0000
C C2 0.5735(3) 0.2713(3) 0.4201(4) 0.0475 Uani 1.0000
N N2 0.5298(3) 0.36927(19) 0.4057(3) 0.0343 Uani 1.0000
H H221 0.5559 0.3888 0.3326 0.0516 Uiso 1.0000
H H222 0.5630 0.3994 0.4691 0.0520 Uiso 1.0000
H H211 0.6626 0.2705 0.4560 0.0603 Uiso 1.0000
H H212 0.5706 0.2394 0.3383 0.0606 Uiso 1.0000
H H202 0.5096 0.1546 0.5123 0.0585 Uiso 1.0000
H H201 0.4910 0.2482 0.5908 0.0590 Uiso 1.0000
H H192 0.2966 0.2195 0.5135 0.0560 Uiso 1.0000
H H191 0.3371 0.2006 0.3817 0.0561 Uiso 1.0000
O O4 0.5313(3) 0.5259(3) 0.2007(3) 0.0699 Uani 1.0000
H H231 0.5947 0.5499 0.2395 0.1050 Uiso 1.0000
H H232 0.5749 0.5189 0.1384 0.1048 Uiso 1.0000
O O5 0.2936(3) 0.4894(2) -0.0008(3) 0.0646 Uani 1.0000
H H241 0.3113 0.5370 0.0413 0.1023 Uiso 1.0000
H H242 0.3059 0.4542 0.0622 0.1021 Uiso 1.0000
H H171 0.0041 0.4206 0.9433 0.0500 Uiso 1.0000
H H172 -0.1306 0.4416 0.8977 0.0500 Uiso 1.0000

loop_
_atom_site_aniso_label
_atom_site_aniso_U_11
_atom_site_aniso_U_22
_atom_site_aniso_U_33
_atom_site_aniso_U_12
_atom_site_aniso_U_13
_atom_site_aniso_U_23
Ni1 0.0198(2) 0.0344(2) 0.0270(2) -0.00059(15) 0.00148(14) -0.00027(15)
O1 0.0291(12) 0.0516(15) 0.0262(11) -0.0017(10) 0.0057(9) -0.0032(10)
C9 0.0317(16) 0.0329(16) 0.0248(14) 0.0026(12) 0.0035(12) 0.0003(12)
O2 0.0388(13) 0.0651(17) 0.0246(11) 0.0035(12) -0.0024(9) -0.0070(11)
C3 0.0270(15) 0.0261(15) 0.0230(13) 0.0008(11) -0.0010(11) -0.0025(11)
N3 0.0232(12) 0.0270(12) 0.0234(12) -0.0004(9) 0.0012(9) -0.0012(9)
C8 0.0213(13) 0.0270(15) 0.0225(13) 0.0001(11) 0.0002(10) 0.0002(11)
C5 0.0243(14) 0.0264(15) 0.0236(13) 0.0007(11) 0.0010(11) 0.0007(11)
N4 0.0210(12) 0.0360(14) 0.0273(12) -0.0003(10) -0.0011(9) 0.0011(10)
C4 0.0254(14) 0.0316(16) 0.0261(14) -0.0005(11) -0.0026(11) 0.0014(12)
C10 0.0275(16) 0.062(2) 0.0293(16) 0.0013(15) -0.0087(13) -0.0057(15)
N5 0.0222(12) 0.0391(15) 0.0242(12) 0.0033(10) 0.0026(9) -0.0006(10)
C6 0.0281(15) 0.0344(16) 0.0245(14) 0.0061(12) 0.0006(11) 0.0019(12)
N6 0.0258(13) 0.0416(15) 0.0252(12) 0.0018(11) -0.0016(10) -0.0017(11)
C7 0.0233(14) 0.0311(16) 0.0255(14) 0.0000(11) -0.0018(11) -0.0014(12)
O3 0.0213(11) 0.0557(15) 0.0332(12) -0.0005(10) -0.0013(9) -0.0076(10)
N7 0.0346(16) 0.090(3) 0.0223(13) 0.0139(16) 0.0031(11) -0.0031(15)
O6 0.0233(10) 0.0379(13) 0.0413(12) 0.0031(9) 0.0028(9) 0.0008(10)
N1 0.0297(14) 0.0376(15) 0.0361(14) -0.0018(11) 0.0058(11) 0.0034(12)
C1 0.042(2) 0.047(2) 0.049(2) 0.0061(16) -0.0049(16) 0.0111(17)
C2 0.0299(18) 0.047(2) 0.065(2) 0.0032(15) -0.0009(17) 0.0042(19)
N2 0.0263(13) 0.0369(15) 0.0396(15) -0.0014(11) 0.0009(11) 0.0022(12)
O4 0.0535(18) 0.117(3) 0.0386(15) -0.0370(18) -0.0034(13) 0.0002(16)
O5 0.065(2) 0.0592(19) 0.071(2) 0.0075(15) 0.0150(16) 0.0168(16)

loop_
_atom_type_symbol
_atom_type_scat_Cromer_Mann_a1
_atom_type_scat_Cromer_Mann_a2
_atom_type_scat_Cromer_Mann_a3
_atom_type_scat_Cromer_Mann_a4
_atom_type_scat_Cromer_Mann_b1
_atom_type_scat_Cromer_Mann_b2
_atom_type_scat_Cromer_Mann_b3
_atom_type_scat_Cromer_Mann_b4
_atom_type_scat_Cromer_Mann_c
_atom_type_scat_dispersion_real
_atom_type_scat_dispersion_imag
_atom_type_scat_source
C 2.3100 1.0200 1.5886 0.8650 20.8439 10.2075 0.5687 51.6512 0.2156 0.0033 0.0016 'International Tables Vol C 4.2.6.8 and 6.1.1.4'
H 0.4930 0.3229 0.1402 0.0408 10.5109 26.1257 3.1424 57.7998 0.0030 0.0000 0.0000 'International Tables Vol C 4.2.6.8 and 6.1.1.4'
N 12.2126 3.1322 2.0125 1.1663 0.0057 9.8933 28.9975 0.5826 -11.5290 0.0061 0.0033 'International Tables Vol C 4.2.6.8 and 6.1.1.4'
O 3.0485 2.2868 1.5463 0.8670 13.2771 5.7011 0.3239 32.9089 0.2508 0.0106 0.0060 'International Tables Vol C 4.2.6.8 and 6.1.1.4'
Ni 12.8376 7.2920 4.4438 2.3800 3.8785 0.2565 12.1763 66.3421 1.0341 0.3393 1.1124 'International Tables Vol C 4.2.6.8 and 6.1.1.4'

loop_
_geom_angle_atom_site_label_1
_geom_angle_atom_site_label_2
_geom_angle_atom_site_label_3
_geom_angle
_geom_angle_publ_flag
O1 Ni1 N3 77.16(10) ?
O1 Ni1 O3 153.46(8) ?
N3 Ni1 O3 76.30(9) ?
O1 Ni1 O6 88.57(10) ?
N3 Ni1 O6 93.08(9) ?
O3 Ni1 O6 92.13(9) ?
O1 Ni1 N1 95.53(11) ?
N3 Ni1 N1 94.21(11) ?
O3 Ni1 N1 87.12(10) ?
O6 Ni1 N1 172.28(9) ?
O1 Ni1 N2 103.50(11) ?
N3 Ni1 N2 177.63(11) ?
O3 Ni1 N2 103.04(10) ?
O6 Ni1 N2 89.22(10) ?
N1 Ni1 N2 83.47(11) ?
Ni1 O1 C9 115.57(18) ?
O1 C9 O2 124.2(3) no
O1 C9 C3 115.1(3) no
O2 C9 C3 120.6(3) no
C9 C3 N3 111.1(3) no
C9 C3 C4 129.8(3) no
N3 C3 C4 119.1(3) no
C3 N3 Ni1 120.9(2) no
C3 N3 C8 119.9(3) no
Ni1 N3 C8 119.15(19) no
N3 C8 C5 121.6(3) no
N3 C8 C7 117.4(3) no
C5 C8 C7 121.0(3) no
C8 C5 N4 119.9(3) no
C8 C5 N5 120.5(3) no
N4 C5 N5 119.6(3) no
C5 N4 C4 117.9(3) no
C3 C4 N4 121.6(3) no
C3 C4 C10 122.6(3) no
N4 C4 C10 115.9(3) no
C4 C10 H111 110.4 no
C4 C10 H113 112.1 no
H111 C10 H113 106.2 no
C4 C10 H112 111.0 no
H111 C10 H112 108.2 no
H113 C10 H112 108.8 no
C5 N5 C6 114.6(2) no
N5 C6 N6 129.4(3) no
N5 C6 N7 115.6(3) no
N6 C6 N7 115.0(3) no
C6 N6 C7 116.6(2) no
C8 C7 N6 117.7(3) no
C8 C7 O3 118.1(3) no
N6 C7 O3 124.2(3) no
Ni1 O3 C7 109.05(19) no
C6 N7 H171 118.7 no
C6 N7 H172 130.3 no
H171 N7 H172 104.8 no
Ni1 O6 H182 133.3 no
Ni1 O6 H181 102.4 no
H182 O6 H181 115.6 no
Ni1 N1 C1 106.5(2) no
Ni1 N1 H192 108.2 no
C1 N1 H192 110.2 no
Ni1 N1 H191 108.4 no
C1 N1 H191 110.2 no
H192 N1 H191 113.2 no
N1 C1 C2 108.6(3) no
N1 C1 H202 112.7 no
C2 C1 H202 110.7 no
N1 C1 H201 106.5 no
C2 C1 H201 109.5 no
H202 C1 H201 108.8 no
C1 C2 N2 109.2(3) n
C1 C2 H211 111.3 no
N2 C2 H211 109.2 no
C1 C2 H212 107.6 no
N2 C2 H212 111.4 no
H211 C2 H212 108.2 no
C2 N2 Ni1 109.3(2) no
C2 N2 H221 106.5 no
Ni1 N2 H221 111.7 no
C2 N2 H222 107.1 no
Ni1 N2 H222 109.2 no
H221 N2 H222 112.9 no
H231 O4 H232 88.8 no
H241 O5 H242 93.4 no

loop_
_geom_bond_atom_site_label_1
_geom_bond_atom_site_label_2
_geom_bond_distance
_geom_bond_publ_flag
Ni1 O1 2.120(2) ?
Ni1 N3 1.977(3) ?
Ni1 O3 2.324(2) ?
Ni1 O6 2.125(2) ?
Ni1 N1 2.075(3) ?
Ni1 N2 2.066(3) ?
O1 C9 1.288(4) ?
C9 O2 1.239(4) ?
C9 C3 1.527(4) ?
C3 N3 1.339(4) no
C3 C4 1.416(4) n
N3 C8 1.326(4) no
C8 C5 1.401(4) no
C8 C7 1.461(4) no
C5 N4 1.361(4) no
C5 N5 1.359(4) no
N4 C4 1.349(4) no
C4 C10 1.501(4) ?
C10 H111 0.934 no
C10 H113 0.965 no
C10 H112 0.970 no
N5 C6 1.361(4) no
C6 N6 1.378(4) no
C6 N7 1.350(4) ?
N6 C7 1.338(4) no
C7 O3 1.273(4) ?
N7 H171 0.917 no
N7 H172 0.958 no
O6 H182 0.838 no
O6 H181 0.821 no
N1 C1 1.478(5) no
N1 H192 0.892 no
N1 H191 0.892 no
C1 C2 1.503(5) no
C1 H202 0.974 no
C1 H201 0.981 no
C2 N2 1.479(5) no
C2 H211 0.980 no
C2 H212 0.969 no
N2 H221 0.872 no
N2 H222 0.847 no
O4 H231 0.828 no
O4 H232 0.821 no
O5 H241 0.827 no
O5 H242 0.833 no

loop_
_geom_hbond_atom_site_label_D
_geom_hbond_atom_site_label_H
_geom_hbond_atom_site_label_A
_geom_hbond_site_symmetry_A
_geom_hbond_distance_DH
_geom_hbond_distance_HA
_geom_hbond_distance_DA
_geom_hbond_angle_DHA
_geom_hbond_publ_flag
N1 H192 O1 4_555 0.89 2.39 3.175(4) 147 yes
N1 H192 O2 4_555 0.89 2.42 3.243(4) 154 yes
N2 H221 O4 . 0.87 2.40 3.103(5) 137 yes
N2 H222 O6 2_666 0.85 2.22 3.064(4) 176 yes
N7 H171 O2 1_556 0.92 2.16 2.890(4) 136 yes
N7 H172 O5 2_566 0.96 2.29 3.225(5) 167 yes
O4 H231 O3 2_666 0.83 1.89 2.683(4) 160 yes
O4 H232 O5 2_665 0.82 2.04 2.858(5) 171 yes
O5 H242 O1 . 0.83 2.21 3.010(4) 160 yes
O6 H181 O4 . 0.82 1.96 2.774(4) 171 yes
O6 H182 N5 2_566 0.84 2.06 2.805(3) 148 yes
